data_7135514
loop_
_publ_author_name
'Shanmugapriya, V.'
'Panda, Pradeepta K.'

_publ_section_title
;
 A bipyrrole scaffold as an emerging Frontier in robust design of high
 energy materials.
;
_journal_issue 6
_journal_name_full 'Chemical communications (Cambridge, England)'
_journal_page_first 1936
_journal_page_last 1940
_journal_paper_doi 10.1039/d5cc06662j
_journal_volume 62
_journal_year 2026
_chemical_formula_moiety '4(C10 H7 N7 O10)'
_chemical_formula_sum 'C40 H28 N28 O40'
_chemical_formula_weight 1540.90
_space_group_crystal_system triclinic
_space_group_IT_number 1
_space_group_name_Hall 'P 1'
_space_group_name_H-M_alt 'P 1'
_atom_sites_solution_hydrogens geom
_audit_creation_date 2025-11-15
_audit_creation_method
;
Olex2 1.5
(compiled 2025.07.13 svn.rb7424aed for OlexSys, GUI svn.r7314)
;
_audit_update_record
;
2025-11-17 deposited with the CCDC.	2025-12-16 downloaded from the CCDC.
;
_cell_angle_alpha 89.771(13)
_cell_angle_beta 89.807(13)
_cell_angle_gamma 89.955(14)
_cell_formula_units_Z 1
_cell_length_a 10.309(4)
_cell_length_b 11.351(5)
_cell_length_c 12.680(5)
_cell_measurement_reflns_used 2524
_cell_measurement_temperature 273.15
_cell_measurement_theta_max 19.85
_cell_measurement_theta_min 2.54
_cell_volume 1483.8(10)
_computing_cell_refinement 'SAINT V8.40B (?, 2016)'
_computing_data_reduction 'SAINT V8.40B (?, 2016)'
_computing_molecular_graphics 'Olex2 1.5 (Dolomanov et al., 2009)'
_computing_publication_material 'Olex2 1.5 (Dolomanov et al., 2009)'
_computing_structure_refinement 'XL  (Sheldrick, 2008)'
_computing_structure_solution 'SHELXT 2018/2 (Sheldrick, 2018)'
_diffrn_ambient_temperature 273.15
_diffrn_measured_fraction_theta_full 0.948
_diffrn_measured_fraction_theta_max 0.948
_diffrn_measurement_device_type 'Bruker APEX-II CCD'
_diffrn_measurement_method '\f and \w scans'
_diffrn_radiation_type MoK\a
_diffrn_radiation_wavelength 0.71073
_diffrn_reflns_av_R_equivalents 0.0995
_diffrn_reflns_av_unetI/netI 0.2457
_diffrn_reflns_Laue_measured_fraction_full 0.948
_diffrn_reflns_Laue_measured_fraction_max 0.948
_diffrn_reflns_limit_h_max 12
_diffrn_reflns_limit_h_min -12
_diffrn_reflns_limit_k_max 13
_diffrn_reflns_limit_k_min -10
_diffrn_reflns_limit_l_max 14
_diffrn_reflns_limit_l_min -14
_diffrn_reflns_number 15551
_diffrn_reflns_point_group_measured_fraction_full 0.773
_diffrn_reflns_point_group_measured_fraction_max 0.773
_diffrn_reflns_theta_full 24.708
_diffrn_reflns_theta_max 24.708
_diffrn_reflns_theta_min 1.794
_diffrn_source_current 1.0
_diffrn_source_power 0.05
_diffrn_source_voltage 50.0
_diffrn_standards_number 0
_exptl_absorpt_coefficient_mu 0.157
_exptl_absorpt_correction_T_max 0.998
_exptl_absorpt_correction_T_min 0.996
_exptl_absorpt_correction_type multi-scan
_exptl_absorpt_process_details
;
SADABS-2016/2 (Bruker,2016/2) was used for absorption correction.
wR2(int) was 0.1492 before and 0.0928 after correction.
The Ratio of minimum to maximum transmission is 0.5805.
The \l/2 correction factor is Not present.
;
_exptl_crystal_colour colourless
_exptl_crystal_density_diffrn 1.724
_exptl_crystal_description needle
_exptl_crystal_F_000 784
_exptl_crystal_size_max 0.1
_exptl_crystal_size_mid 0.02
_exptl_crystal_size_min 0.01
_refine_diff_density_max 0.249
_refine_diff_density_min -0.272
_refine_diff_density_rms 0.060
_refine_ls_abs_structure_details
;
 Flack x determined using 964 quotients [(I+)-(I-)]/[(I+)+(I-)]
 (Parsons, Flack and Wagner, Acta Cryst. B69 (2013) 249-259).
;
_refine_ls_abs_structure_Flack -0.9(10)
_refine_ls_extinction_method none
_refine_ls_goodness_of_fit_ref 0.949
_refine_ls_hydrogen_treatment constr
_refine_ls_matrix_type full
_refine_ls_number_parameters 983
_refine_ls_number_reflns 7818
_refine_ls_number_restraints 3
_refine_ls_restrained_S_all 0.949
_refine_ls_R_factor_all 0.1884
_refine_ls_R_factor_gt 0.0855
_refine_ls_shift/su_max 0.001
_refine_ls_shift/su_mean 0.000
_refine_ls_structure_factor_coef Fsqd
_refine_ls_weighting_details 'w=1/[\s^2^(Fo^2^)] where P=(Fo^2^+2Fc^2^)/3'
_refine_ls_weighting_scheme calc
_refine_ls_wR_factor_gt 0.1869
_refine_ls_wR_factor_ref 0.2310
_reflns_Friedel_coverage 0.631
_reflns_Friedel_fraction_full 0.599
_reflns_Friedel_fraction_max 0.599
_reflns_number_gt 3686
_reflns_number_total 7818
_reflns_threshold_expression 'I > 2\s(I)'
_cod_data_source_file d5cc06662j2.cif
_cod_data_source_block compound7
_cod_original_sg_symbol_H-M P1
_cod_database_code 7135514
_shelx_shelxl_version_number 2018/3
_shelx_space_group_comment
;
The symmetry employed for this shelxl refinement is uniquely defined
by the following loop, which should always be used as a source of
symmetry information in preference to the above space-group names.
They are only intended as comments.
;
_olex2_refinement_description
;
1. Fixed Uiso
 At 1.2 times of:
  All C(H) groups
 At 1.5 times of:
  All C(H,H,H) groups
2.a Aromatic/amide H refined with riding coordinates:
 C028(H028), C02C(H02D), C02F(H02K), C02R(H02U)
2.b Idealised Me refined as rotating group:
 C02N(H02L,H02M,H02N), C02P(H02R,H02S,H02T), C02Q(H02E,H02F,H02G), C02S(H02A,
 H02B,H02C), C02T(H02O,H02P,H02Q), C02Y(H02V,H02W,H02X), C02Z(H02H,H02I,H02J),
 C030(H03A,H03B,H03C)
;

loop_
_space_group_symop_operation_xyz
'x, y, z'

loop_
_atom_site_label
_atom_site_type_symbol
_atom_site_fract_x
_atom_site_fract_y
_atom_site_fract_z
_atom_site_U_iso_or_equiv
_atom_site_adp_type
_atom_site_occupancy
_atom_site_site_symmetry_order
_atom_site_calc_flag
_atom_site_refinement_flags_posn
_atom_site_refinement_flags_adp
_atom_site_refinement_flags_occupancy
_atom_site_disorder_assembly
_atom_site_disorder_group
N001 N 0.9846(11) 0.3731(13) 0.1245(10) 0.071(4) Uani 1 1 d . . . . .
O002 O 0.2988(10) 0.6295(11) 0.7891(10) 0.085(4) Uani 1 1 d . . . . .
O43 O -0.1299(12) 0.6272(13) 0.4418(10) 0.112(5) Uani 1 1 d . . . . .
O004 O 0.2006(10) 0.1305(12) 0.7861(10) 0.089(4) Uani 1 1 d . . . . .
N005 N 0.3349(10) 0.3033(10) 0.6314(9) 0.058(4) Uani 1 1 d . . . . .
O006 O 1.1270(12) 0.1501(14) 0.1862(10) 0.106(5) Uani 1 1 d . . . . .
N007 N 0.4830(11) 0.3723(12) 0.8689(10) 0.065(4) Uani 1 1 d . . . . .
O38 O 0.7754(14) 0.8350(13) 0.5618(8) 0.097(5) Uani 1 1 d . . . . .
O009 O 1.1136(16) 0.4936(17) -0.0328(12) 0.120(6) Uani 1 1 d . . . . .
O00A O 0.2744(13) 0.8385(14) 0.4311(10) 0.095(4) Uani 1 1 d . . . . .
N00B N 0.1644(11) 0.8075(11) 0.6318(9) 0.063(4) Uani 1 1 d . . . . .
O00C O 0.8567(13) 0.6443(13) 0.0471(11) 0.100(5) Uani 1 1 d . . . . .
N28 N 0.3169(15) 0.2730(16) 0.4357(12) 0.090(5) Uani 1 1 d . . . . .
N24 N -0.0301(13) 0.5969(14) 0.4831(11) 0.077(4) Uani 1 1 d . . . . .
N16 N 0.1819(17) 0.7802(17) 0.4363(12) 0.087(5) Uani 1 1 d . . . . .
N20 N 0.8171(14) 0.2760(15) 0.5565(12) 0.083(5) Uani 1 1 d . . . . .
N27 N 0.7141(13) 0.1692(13) 0.1210(13) 0.081(5) Uani 1 1 d . . . . .
O30 O 0.2227(12) 0.3377(13) 0.4315(8) 0.096(5) Uani 1 1 d . . . . .
O45 O 0.6297(14) 0.1273(12) 0.4399(10) 0.102(5) Uani 1 1 d . . . . .
O00K O 0.7035(10) 0.1304(11) 0.2095(9) 0.082(4) Uani 1 1 d . . . . .
O36 O 0.7961(11) 0.6313(10) 0.2078(9) 0.087(4) Uani 1 1 d . . . . .
N11 N 0.7878(13) 0.6679(11) 0.1200(13) 0.070(4) Uani 1 1 d . . . . .
N26 N 1.0253(17) 0.4312(15) -0.0594(13) 0.083(5) Uani 1 1 d . . . . .
N13 N 0.6813(15) 0.7693(15) 0.5580(13) 0.084(5) Uani 1 1 d . . . . .
N00P N 0.8382(11) 0.3043(11) 0.3631(9) 0.062(4) Uani 1 1 d . . . . .
N00Q N 0.0159(11) 0.8717(12) 0.8688(10) 0.070(4) Uani 1 1 d . . . . .
O00R O 0.3723(12) 0.6517(13) 0.1883(10) 0.105(5) Uani 1 1 d . . . . .
O42 O 0.6410(11) 0.1458(13) 0.0478(10) 0.100(5) Uani 1 1 d . . . . .
N30 N 0.6620(10) 0.8023(11) 0.3628(9) 0.064(4) Uani 1 1 d . . . . .
N23 N 0.2829(13) 0.6690(13) 0.8752(11) 0.075(5) Uani 1 1 d . . . . .
N00V N 0.5311(16) 0.0978(17) 0.4836(12) 0.081(5) Uani 1 1 d . . . . .
O00X O 0.0194(13) 0.5024(12) 0.4657(10) 0.105(5) Uani 1 1 d . . . . .
O00Y O 0.6288(11) 0.1512(13) 0.8077(10) 0.100(5) Uani 1 1 d . . . . .
N18 N 0.2155(13) 0.1710(14) 0.8750(12) 0.077(5) Uani 1 1 d . . . . .
O32 O 1.1329(11) 0.1271(13) 0.5542(10) 0.109(5) Uani 1 1 d . . . . .
O011 O 0.5192(14) 0.5033(14) 0.5262(12) 0.127(6) Uani 1 1 d . . . . .
O39 O 0.3670(13) 0.6250(15) 0.5553(10) 0.115(5) Uani 1 1 d . . . . .
N31 N 0.5147(11) 0.8693(12) 0.1252(10) 0.068(4) Uani 1 1 d . . . . .
N14 N 0.4677(14) 0.5944(14) 0.5132(10) 0.074(4) Uani 1 1 d . . . . .
N25 N -0.1042(15) 0.6177(17) 0.7167(13) 0.088(5) Uani 1 1 d . . . . .
N21 N 1.1025(11) 0.1232(13) 0.2748(11) 0.077(5) Uani 1 1 d . . . . .
O46 O 0.4810(16) 0.0038(17) 0.4653(13) 0.128(6) Uani 1 1 d . . . . .
N29 N 0.465(2) 0.931(2) -0.0578(15) 0.116(7) Uani 1 1 d . . . . .
N19 N 0.6006(14) 0.1222(17) 0.7165(12) 0.090(5) Uani 1 1 d . . . . .
O33 O 0.7215(12) 0.3363(13) 0.5621(9) 0.096(4) Uani 1 1 d . . . . .
C01B C 0.0975(13) 0.7955(13) 0.8213(10) 0.055(4) Uani 1 1 d . . . . .
O01C O -0.1101(14) 0.9941(14) 1.0298(12) 0.113(5) Uani 1 1 d . . . . .
C01D C 0.4719(13) 0.1770(14) 0.5583(13) 0.058(4) Uani 1 1 d . . . . .
O28 O 0.1414(12) 0.1463(13) 0.9485(9) 0.101(5) Uani 1 1 d . . . . .
O01F O -0.1330(11) 0.6503(13) 0.8068(11) 0.098(5) Uani 1 1 d . . . . .
O29 O 0.6522(14) 0.0383(14) 0.6714(11) 0.116(5) Uani 1 1 d . . . . .
C01H C 0.9508(17) 0.3678(18) 0.0198(12) 0.076(6) Uani 1 1 d . . . . .
N12 N 0.3977(14) 0.6237(15) 0.2750(12) 0.084(5) Uani 1 1 d . . . . .
C01J C 0.5966(14) 0.7941(14) 0.1739(10) 0.062(5) Uani 1 1 d . . . . .
O44 O 0.1326(15) 0.7321(17) 0.3623(10) 0.137(6) Uani 1 1 d . . . . .
N15 N -0.0215(17) 0.9294(16) 1.0530(16) 0.107(6) Uani 1 1 d . . . . .
O37 O 0.3555(12) 0.6474(13) 0.9498(10) 0.108(5) Uani 1 1 d . . . . .
C01N C 0.9999(14) 0.1866(15) 0.3307(11) 0.068(5) Uani 1 1 d . . . . .
O01O O 0.3711(15) 0.2308(15) 0.3635(11) 0.121(6) Uani 1 1 d . . . . .
N17 N 0.5318(19) 0.4344(16) 1.0546(13) 0.097(6) Uani 1 1 d . . . . .
O01Q O 0.6207(15) 0.4952(17) 1.0260(14) 0.123(6) Uani 1 1 d . . . . .
O01R O 0.9811(17) 0.0015(16) 0.5271(13) 0.138(7) Uani 1 1 d . . . . .
C01S C 0.1807(13) 0.7535(14) 0.8980(12) 0.061(4) Uani 1 1 d . . . . .
O31 O 1.1523(13) 0.0415(13) 0.3238(10) 0.112(5) Uani 1 1 d . . . . .
O27 O -0.1555(14) 0.5444(15) 0.6710(10) 0.118(6) Uani 1 1 d . . . . .
C01V C 0.4000(13) 0.2960(14) 0.8224(11) 0.054(4) Uani 1 1 d . . . . .
N22 N 1.0328(14) 0.0939(18) 0.5131(10) 0.086(5) Uani 1 1 d . . . . .
C01X C 0.0279(14) 0.6735(16) 0.5597(13) 0.066(5) Uani 1 1 d . . . . .
O01Y O 0.6295(16) 0.7265(17) 0.6324(10) 0.140(7) Uani 1 1 d . . . . .
C01Z C 0.9724(14) 0.1744(15) 0.4336(11) 0.064(5) Uani 1 1 d . . . . .
C020 C 0.8986(14) 0.2950(15) 0.1737(11) 0.065(5) Uani 1 1 d . . . . .
C021 C 0.5006(12) 0.1838(14) 0.6633(10) 0.055(4) Uani 1 1 d . . . . .
C022 C 0.4547(16) 0.3695(17) 0.9763(12) 0.076(6) Uani 1 1 d . . . . .
C023 C 0.0464(14) 0.8692(14) 0.9757(12) 0.060(5) Uani 1 1 d . . . . .
O024 O 0.5010(15) 0.9149(16) -0.1461(12) 0.137(6) Uani 1 1 d . . . . .
C025 C 0.0833(14) 0.7632(14) 0.7090(10) 0.059(5) Uani 1 1 d . . . . .
C026 C 0.5009(15) 0.6864(16) 0.3291(11) 0.070(5) Uani 1 1 d . . . . .
C027 C 0.6818(14) 0.7458(14) 0.1002(11) 0.067(5) Uani 1 1 d . . . . .
C028 C 0.8500(18) 0.2944(17) -0.0006(12) 0.071(5) Uani 1 1 d . . . . .
H028 H 0.812411 0.275874 -0.064942 0.085 Uiso 1 1 calc R U . . .
C31 C 0.5448(17) 0.8700(16) 0.0189(11) 0.073(5) Uani 1 1 d . . . . .
C02A C 0.4135(12) 0.2640(13) 0.7092(9) 0.054(4) Uani 1 1 d . . . . .
C02B C 0.8176(12) 0.2540(15) 0.1003(10) 0.061(5) Uani 1 1 d . . . . .
C02C C 0.1457(17) 0.7949(16) 0.9903(13) 0.072(5) Uani 1 1 d . . . . .
H02D H 0.183331 0.775869 1.054696 0.087 Uiso 1 1 calc R U . . .
C02D C 0.3761(14) 0.2483(16) 0.5407(11) 0.066(5) Uani 1 1 d . . . . .
O02E O 0.8699(13) 0.2274(15) 0.6302(9) 0.129(6) Uani 1 1 d . . . . .
C02F C 0.3526(18) 0.2963(16) 0.9951(13) 0.072(5) Uani 1 1 d . . . . .
H02K H 0.313070 0.280529 1.059592 0.086 Uiso 1 1 calc R U . . .
O25 O 0.0082(17) 0.9116(16) 1.1466(12) 0.144(7) Uani 1 1 d . . . . .
O41 O 0.3458(14) 0.5442(16) 0.3252(11) 0.130(6) Uani 1 1 d . . . . .
C02I C 0.3192(15) 0.2489(15) 0.8950(11) 0.065(5) Uani 1 1 d . . . . .
C02J C 0.9158(12) 0.2633(13) 0.2863(11) 0.055(4) Uani 1 1 d . . . . .
C02K C 0.6273(14) 0.7511(15) 0.4553(9) 0.063(5) Uani 1 1 d . . . . .
C02L C 0.5282(15) 0.6757(16) 0.4362(11) 0.068(5) Uani 1 1 d . . . . .
C02M C 0.5856(14) 0.7647(16) 0.2869(11) 0.067(5) Uani 1 1 d . . . . .
C02N C 0.2278(15) 0.3868(15) 0.6494(12) 0.072(5) Uani 1 1 d . . . . .
H02L H 0.151859 0.344413 0.671478 0.107 Uiso 1 1 calc R U . . .
H02M H 0.209762 0.428768 0.585222 0.107 Uiso 1 1 calc R U . . .
H02N H 0.252076 0.441713 0.703240 0.107 Uiso 1 1 calc R U . . .
C02O C 0.1232(15) 0.7492(16) 0.5390(11) 0.067(5) Uani 1 1 d . . . . .
C02P C 0.4162(16) 0.9421(16) 0.1786(13) 0.083(6) Uani 1 1 d . . . . .
H02R H 0.420672 0.928955 0.253360 0.125 Uiso 1 1 calc R U . . .
H02S H 0.331529 0.921037 0.153725 0.125 Uiso 1 1 calc R U . . .
H02T H 0.432239 1.023776 0.163601 0.125 Uiso 1 1 calc R U . . .
C02Q C 0.2692(16) 0.8867(17) 0.6498(13) 0.083(5) Uani 1 1 d . . . . .
H02E H 0.267231 0.912433 0.721814 0.125 Uiso 1 1 calc R U . . .
H02F H 0.261013 0.953709 0.603809 0.125 Uiso 1 1 calc R U . . .
H02G H 0.349911 0.847426 0.635878 0.125 Uiso 1 1 calc R U . . .
C02R C 0.6424(18) 0.796(2) 0.0003(13) 0.093(7) Uani 1 1 d . . . . .
H02U H 0.678866 0.779666 -0.065183 0.111 Uiso 1 1 calc R U . . .
C02S C 1.0796(13) 0.4454(17) 0.1781(14) 0.087(6) Uani 1 1 d . . . . .
H02A H 1.165295 0.418843 0.160289 0.131 Uiso 1 1 calc R U . . .
H02B H 1.066818 0.439187 0.252928 0.131 Uiso 1 1 calc R U . . .
H02C H 1.069429 0.526039 0.156510 0.131 Uiso 1 1 calc R U . . .
C02T C 0.5828(16) 0.448(2) 0.8165(15) 0.101(7) Uani 1 1 d . . . . .
H02O H 0.667266 0.414257 0.827804 0.151 Uiso 1 1 calc R U . . .
H02P H 0.579727 0.525427 0.845727 0.151 Uiso 1 1 calc R U . . .
H02Q H 0.565744 0.451607 0.742165 0.151 Uiso 1 1 calc R U . . .
O26 O 0.4940(15) 0.4111(16) 1.1451(11) 0.137(6) Uani 1 1 d . . . . .
O34 O 0.9950(13) 0.4126(15) -0.1498(11) 0.126(6) Uani 1 1 d . . . . .
C02W C 0.8732(16) 0.2526(16) 0.4538(10) 0.070(5) Uani 1 1 d . . . . .
C02X C -0.0022(13) 0.6823(16) 0.6662(10) 0.060(5) Uani 1 1 d . . . . .
C02Y C 0.7737(14) 0.8898(18) 0.3435(14) 0.092(6) Uani 1 1 d . . . . .
H02V H 0.761989 0.957530 0.387598 0.137 Uiso 1 1 calc R U . . .
H02W H 0.773941 0.913829 0.270842 0.137 Uiso 1 1 calc R U . . .
H02X H 0.854736 0.852472 0.360054 0.137 Uiso 1 1 calc R U . . .
C02Z C -0.0804(17) 0.9431(17) 0.8120(14) 0.093(6) Uani 1 1 d . . . . .
H02H H -0.064740 0.937589 0.737497 0.140 Uiso 1 1 calc R U . . .
H02I H -0.073467 1.023771 0.833562 0.140 Uiso 1 1 calc R U . . .
H02J H -0.165896 0.914402 0.827790 0.140 Uiso 1 1 calc R U . . .
C030 C 0.7279(15) 0.3865(16) 0.3475(14) 0.083(5) Uani 1 1 d . . . . .
H03A H 0.722642 0.408337 0.274458 0.125 Uiso 1 1 calc R U . . .
H03B H 0.741037 0.455802 0.389368 0.125 Uiso 1 1 calc R U . . .
H03C H 0.648718 0.348713 0.368783 0.125 Uiso 1 1 calc R U . . .
O35 O 0.3821(16) 0.9979(14) -0.0310(13) 0.116(6) Uani 1 1 d . . . . .

loop_
_atom_site_aniso_label
_atom_site_aniso_U_11
_atom_site_aniso_U_22
_atom_site_aniso_U_33
_atom_site_aniso_U_23
_atom_site_aniso_U_13
_atom_site_aniso_U_12
N001 0.062(8) 0.086(11) 0.064(9) 0.010(8) 0.017(7) 0.010(7)
O002 0.099(8) 0.098(10) 0.058(8) 0.008(7) 0.004(6) 0.016(6)
O43 0.116(9) 0.129(12) 0.092(9) -0.012(8) -0.048(8) 0.030(9)
O004 0.081(8) 0.117(11) 0.069(8) 0.001(7) 0.003(6) -0.011(6)
N005 0.065(7) 0.053(9) 0.057(9) 0.001(6) 0.000(6) 0.004(6)
O006 0.114(9) 0.147(13) 0.057(8) 0.032(8) 0.006(6) 0.043(8)
N007 0.067(8) 0.069(10) 0.058(9) 0.008(7) 0.005(7) 0.003(7)
O38 0.128(10) 0.107(11) 0.058(8) -0.013(7) -0.030(7) 0.013(9)
O009 0.123(11) 0.149(15) 0.088(10) 0.055(10) 0.014(8) -0.020(11)
O00A 0.093(9) 0.110(12) 0.081(9) 0.024(7) 0.028(7) 0.011(8)
N00B 0.059(7) 0.068(10) 0.062(9) 0.009(7) -0.011(6) 0.007(7)
O00C 0.112(9) 0.110(11) 0.077(9) 0.002(7) 0.033(7) 0.026(8)
N28 0.093(11) 0.122(15) 0.056(11) 0.007(9) 0.000(9) 0.008(10)
N24 0.081(9) 0.066(11) 0.084(10) 0.000(8) -0.024(8) 0.013(8)
N16 0.096(11) 0.120(15) 0.045(10) 0.032(9) 0.008(9) 0.006(10)
N20 0.071(9) 0.095(12) 0.083(12) 0.006(9) 0.003(8) -0.003(8)
N27 0.084(10) 0.086(12) 0.074(11) -0.013(9) -0.034(8) 0.009(8)
O30 0.093(8) 0.132(12) 0.063(8) 0.023(7) -0.018(6) 0.013(8)
O45 0.111(9) 0.103(11) 0.091(9) -0.029(7) 0.042(8) -0.028(8)
O00K 0.092(8) 0.097(10) 0.057(7) 0.018(7) -0.007(5) -0.002(6)
O36 0.128(9) 0.087(9) 0.045(7) 0.007(6) -0.004(6) 0.026(7)
N11 0.085(9) 0.058(10) 0.068(10) -0.015(8) -0.002(8) 0.011(7)
N26 0.098(11) 0.088(13) 0.063(12) 0.020(9) 0.028(9) 0.010(9)
N13 0.075(9) 0.078(12) 0.098(14) -0.004(9) -0.032(9) 0.010(8)
N00P 0.068(7) 0.068(9) 0.050(8) -0.002(6) 0.004(6) 0.016(7)
N00Q 0.068(8) 0.081(11) 0.060(9) 0.013(7) -0.007(6) 0.000(7)
O00R 0.131(10) 0.122(12) 0.061(9) 0.021(7) -0.017(7) -0.021(8)
O42 0.091(8) 0.125(12) 0.085(9) 0.001(7) -0.029(7) -0.015(7)
N30 0.061(7) 0.080(10) 0.050(8) 0.002(7) -0.017(6) 0.009(7)
N23 0.092(10) 0.095(12) 0.039(9) 0.009(8) -0.005(7) 0.002(8)
N00V 0.080(10) 0.092(14) 0.071(10) 0.002(10) 0.003(8) 0.010(10)
O00X 0.133(10) 0.070(9) 0.113(11) -0.025(8) -0.034(8) 0.031(8)
O00Y 0.094(8) 0.139(12) 0.066(9) 0.009(7) -0.010(6) 0.034(7)
N18 0.080(10) 0.095(12) 0.055(10) 0.012(9) 0.017(8) 0.018(9)
O32 0.084(8) 0.140(13) 0.102(10) 0.042(8) -0.038(7) -0.007(8)
O011 0.148(11) 0.104(12) 0.128(12) 0.057(10) 0.065(9) 0.055(10)
O39 0.104(9) 0.160(15) 0.080(9) 0.041(8) 0.033(7) 0.040(9)
N31 0.072(8) 0.071(10) 0.061(9) 0.007(7) -0.009(6) 0.011(7)
N14 0.085(10) 0.080(11) 0.056(9) 0.014(7) 0.005(7) 0.035(8)
N25 0.093(11) 0.116(15) 0.054(11) -0.001(10) 0.011(9) -0.018(10)
N21 0.071(8) 0.095(12) 0.065(10) 0.022(9) -0.008(7) 0.021(8)
O46 0.148(12) 0.110(14) 0.127(13) -0.032(11) 0.046(9) -0.021(11)
N29 0.159(17) 0.136(18) 0.053(12) 0.055(11) -0.041(11) -0.022(14)
N19 0.101(10) 0.120(15) 0.049(10) 0.021(9) -0.009(8) 0.024(10)
O33 0.093(9) 0.115(11) 0.078(8) 0.011(7) 0.017(6) 0.010(8)
C01B 0.062(8) 0.063(11) 0.040(9) 0.006(7) -0.004(6) 0.020(8)
O01C 0.109(10) 0.106(12) 0.124(12) -0.019(9) 0.043(8) 0.016(9)
C01D 0.049(8) 0.057(11) 0.068(12) -0.003(9) 0.017(7) -0.001(8)
O28 0.097(8) 0.145(13) 0.059(8) 0.006(7) 0.033(7) -0.026(8)
O01F 0.094(8) 0.131(13) 0.069(9) 0.005(8) 0.015(6) -0.040(7)
O29 0.143(11) 0.119(13) 0.086(10) -0.006(9) 0.001(8) 0.064(10)
C01H 0.089(12) 0.102(15) 0.038(10) 0.034(9) 0.011(8) 0.041(11)
N12 0.104(11) 0.093(13) 0.054(10) 0.022(9) 0.010(9) 0.006(9)
C01J 0.079(10) 0.072(12) 0.033(8) 0.015(7) 0.007(7) 0.003(9)
O44 0.158(13) 0.213(19) 0.039(8) 0.008(9) 0.016(8) -0.025(12)
N15 0.122(13) 0.089(14) 0.111(16) -0.008(11) 0.018(12) 0.040(11)
O37 0.105(9) 0.136(13) 0.082(9) 0.013(8) -0.033(7) 0.019(8)
C01N 0.087(10) 0.081(13) 0.036(9) 0.009(8) -0.016(8) 0.024(9)
O01O 0.164(13) 0.151(15) 0.049(8) 0.003(8) 0.001(8) 0.030(11)
N17 0.127(14) 0.110(16) 0.056(11) -0.011(10) -0.024(11) 0.055(12)
O01Q 0.102(11) 0.151(16) 0.116(13) -0.024(11) -0.012(9) -0.009(10)
O01R 0.156(13) 0.127(14) 0.130(14) 0.061(11) -0.056(10) -0.022(12)
C01S 0.066(9) 0.073(12) 0.045(10) -0.011(8) 0.009(7) 0.002(8)
O31 0.136(10) 0.130(12) 0.070(8) 0.035(8) 0.017(7) 0.045(9)
O27 0.137(11) 0.146(14) 0.072(9) -0.019(9) -0.009(7) -0.064(10)
C01V 0.049(8) 0.064(11) 0.049(10) 0.019(8) 0.007(7) 0.001(8)
N22 0.074(10) 0.127(16) 0.055(8) 0.036(9) -0.017(7) 0.003(9)
C01X 0.047(9) 0.078(13) 0.072(13) -0.005(9) -0.011(8) 0.002(9)
O01Y 0.187(15) 0.177(17) 0.054(8) 0.035(9) -0.004(8) -0.047(12)
C01Z 0.073(10) 0.075(12) 0.043(10) 0.011(8) -0.010(7) -0.004(9)
C020 0.075(10) 0.080(12) 0.040(8) 0.019(8) 0.000(7) 0.012(9)
C021 0.053(8) 0.070(11) 0.041(9) -0.001(7) -0.008(6) 0.004(7)
C022 0.086(12) 0.099(15) 0.043(10) 0.011(9) -0.019(8) 0.030(11)
C023 0.069(9) 0.066(12) 0.045(10) 0.006(8) 0.016(7) 0.007(9)
O024 0.180(14) 0.166(16) 0.066(10) 0.037(9) -0.031(9) 0.014(11)
C025 0.069(9) 0.070(12) 0.037(9) 0.007(8) -0.004(8) 0.009(8)
C026 0.077(11) 0.094(14) 0.039(9) 0.014(9) 0.008(8) 0.033(10)
C027 0.083(10) 0.070(12) 0.048(9) 0.022(8) 0.007(8) 0.008(9)
C028 0.082(11) 0.089(13) 0.042(10) 0.002(8) -0.012(7) 0.034(10)
C31 0.097(12) 0.092(14) 0.031(9) 0.024(8) -0.011(7) 0.004(10)
C02A 0.061(8) 0.068(11) 0.034(9) 0.006(7) -0.001(6) 0.004(8)
C02B 0.051(8) 0.085(12) 0.046(9) 0.004(8) -0.023(6) -0.001(8)
C02C 0.083(10) 0.083(13) 0.051(11) 0.007(9) -0.011(8) 0.000(10)
C02D 0.070(10) 0.089(13) 0.039(9) -0.007(9) 0.006(7) -0.003(9)
O02E 0.161(12) 0.184(17) 0.043(7) 0.033(8) 0.004(7) 0.042(11)
C02F 0.082(11) 0.075(13) 0.057(11) 0.010(9) 0.015(8) 0.016(10)
O25 0.227(17) 0.145(15) 0.059(9) -0.007(9) 0.026(10) 0.041(12)
O41 0.142(11) 0.171(16) 0.077(9) 0.044(10) -0.014(7) -0.039(11)
C02I 0.078(11) 0.079(12) 0.038(9) -0.002(8) -0.011(8) 0.016(10)
C02J 0.050(8) 0.060(11) 0.055(10) -0.012(8) 0.005(7) 0.003(7)
C02K 0.068(10) 0.102(14) 0.019(8) 0.009(8) -0.006(7) 0.032(10)
C02L 0.070(10) 0.089(14) 0.045(10) 0.020(9) 0.008(7) 0.019(10)
C02M 0.056(9) 0.095(14) 0.050(10) 0.016(9) 0.022(8) 0.024(9)
C02N 0.090(11) 0.063(12) 0.062(10) -0.012(8) 0.007(8) 0.027(9)
C02O 0.068(10) 0.086(13) 0.045(10) -0.020(9) -0.017(8) 0.038(10)
C02P 0.101(12) 0.075(13) 0.073(11) 0.006(9) -0.016(9) 0.015(10)
C02Q 0.092(12) 0.091(15) 0.066(11) -0.003(9) 0.000(9) -0.004(11)
C02R 0.085(11) 0.15(2) 0.046(10) 0.025(11) -0.005(8) -0.006(12)
C02S 0.046(9) 0.107(16) 0.109(14) 0.016(12) 0.001(8) -0.021(9)
C02T 0.083(12) 0.13(2) 0.085(13) -0.005(13) 0.003(10) 0.000(12)
O26 0.179(14) 0.182(17) 0.051(9) -0.011(9) -0.023(8) 0.002(11)
O34 0.154(12) 0.167(16) 0.057(9) 0.039(9) 0.014(8) -0.011(10)
C02W 0.099(12) 0.092(14) 0.018(8) -0.003(8) 0.010(8) -0.024(11)
C02X 0.052(8) 0.099(13) 0.029(8) 0.010(8) 0.017(7) 0.017(9)
C02Y 0.071(10) 0.115(17) 0.090(13) 0.020(11) -0.019(9) -0.004(11)
C02Z 0.109(13) 0.078(14) 0.092(13) 0.009(10) 0.011(10) 0.024(11)
C030 0.082(11) 0.066(13) 0.100(13) 0.016(10) 0.021(9) 0.006(9)
O35 0.134(12) 0.088(11) 0.125(13) 0.037(9) -0.030(9) 0.034(9)

loop_
_atom_type_symbol
_atom_type_description
_atom_type_scat_dispersion_real
_atom_type_scat_dispersion_imag
_atom_type_scat_source
C C 0.0033 0.0016 'International Tables Vol C Tables 4.2.6.8 and 6.1.1.4'
H H 0.0000 0.0000 'International Tables Vol C Tables 4.2.6.8 and 6.1.1.4'
N N 0.0061 0.0033 'International Tables Vol C Tables 4.2.6.8 and 6.1.1.4'
O O 0.0106 0.0060 'International Tables Vol C Tables 4.2.6.8 and 6.1.1.4'

loop_
_geom_angle_atom_site_label_1
_geom_angle_atom_site_label_2
_geom_angle_atom_site_label_3
_geom_angle
_geom_angle_site_symmetry_1
_geom_angle_site_symmetry_3
_geom_angle_publ_flag
C01H N001 C020 103.8(13) . . ?
C01H N001 C02S 130.8(15) . . ?
C020 N001 C02S 125.3(13) . . ?
C02A N005 C02D 106.0(11) . . ?
C02A N005 C02N 123.2(12) . . ?
C02D N005 C02N 130.8(12) . . ?
C01V N007 C022 106.4(13) . . ?
C01V N007 C02T 127.5(13) . . ?
C022 N007 C02T 126.0(15) . . ?
C025 N00B C02O 103.7(13) . . ?
C025 N00B C02Q 124.9(12) . . ?
C02O N00B C02Q 131.2(14) . . ?
O30 N28 C02D 118.6(16) . . ?
O01O N28 O30 126.1(15) . . ?
O01O N28 C02D 115.2(15) . . ?
O43 N24 O00X 122.2(15) . . ?
O43 N24 C01X 118.6(15) . . ?
O00X N24 C01X 119.1(12) . . ?
O00A N16 O44 124.4(16) . . ?
O00A N16 C02O 121.2(16) . . ?
O44 N16 C02O 114.1(18) . . ?
O33 N20 O02E 125.6(16) . . ?
O33 N20 C02W 118.9(14) . . ?
O02E N20 C02W 115.4(14) . . ?
O00K N27 O42 124.7(17) . . ?
O00K N27 C02B 117.9(11) . . ?
O42 N27 C02B 117.3(15) . . ?
O00C N11 C027 117.2(15) . . ?
O36 N11 O00C 126.9(14) . . ?
O36 N11 C027 115.8(15) . . ?
O009 N26 C01H 119.8(17) . . ?
O009 N26 O34 124.7(16) . . ?
O34 N26 C01H 115.5(18) . . ?
O38 N13 C02K 115.8(16) . . ?
O01Y N13 O38 124.8(16) . . ?
O01Y N13 C02K 119.2(17) . . ?
C02J N00P C030 125.3(12) . . ?
C02W N00P C02J 108.1(12) . . ?
C02W N00P C030 126.5(14) . . ?
C01B N00Q C023 106.4(11) . . ?
C01B N00Q C02Z 123.7(13) . . ?
C023 N00Q C02Z 129.9(14) . . ?
C02K N30 C02Y 127.4(12) . . ?
C02M N30 C02K 109.7(14) . . ?
C02M N30 C02Y 122.9(12) . . ?
O002 N23 O37 123.2(15) . . ?
O002 N23 C01S 122.0(12) . . ?
O37 N23 C01S 114.7(15) . . ?
O45 N00V O46 121.2(18) . . ?
O45 N00V C01D 118.9(18) . . ?
O46 N00V C01D 119.9(16) . . ?
O004 N18 O28 121.9(17) . . ?
O004 N18 C02I 120.0(13) . . ?
O28 N18 C02I 118.2(16) . . ?
C01J N31 C31 108.0(13) . . ?
C01J N31 C02P 125.1(12) . . ?
C31 N31 C02P 126.8(12) . . ?
O011 N14 O39 125.2(16) . . ?
O011 N14 C02L 116.7(14) . . ?
O39 N14 C02L 118.0(14) . . ?
O01F N25 C02X 115.6(16) . . ?
O27 N25 O01F 125.2(16) . . ?
O27 N25 C02X 119.1(16) . . ?
O006 N21 C01N 118.9(12) . . ?
O006 N21 O31 125.5(14) . . ?
O31 N21 C01N 115.4(13) . . ?
O024 N29 C31 113(2) . . ?
O024 N29 O35 125.8(17) . . ?
O35 N29 C31 121(2) . . ?
O00Y N19 C021 119.1(17) . . ?
O29 N19 O00Y 122.7(14) . . ?
O29 N19 C021 118.2(14) . . ?
N00Q C01B C01S 107.0(12) . . ?
N00Q C01B C025 121.9(11) . . ?
C01S C01B C025 130.9(14) . . ?
C021 C01D N00V 125.8(13) . . ?
C02D C01D N00V 126.7(15) . . ?
C02D C01D C021 107.4(14) . . ?
N001 C01H N26 120.6(18) . . ?
C028 C01H N001 114.2(14) . . ?
C028 C01H N26 125.1(16) . . ?
O00R N12 C026 118.5(15) . . ?
O00R N12 O41 125.8(17) . . ?
O41 N12 C026 115.7(14) . . ?
N31 C01J C027 109.6(11) . . ?
N31 C01J C02M 122.6(13) . . ?
C027 C01J C02M 127.7(13) . . ?
O01C N15 C023 120.6(19) . . ?
O01C N15 O25 121.2(19) . . ?
O25 N15 C023 118.2(16) . . ?
C01Z C01N N21 125.0(13) . . ?
C01Z C01N C02J 109.6(14) . . ?
C02J C01N N21 125.4(12) . . ?
O01Q N17 C022 119.9(18) . . ?
O01Q N17 O26 129.6(19) . . ?
O26 N17 C022 110(2) . . ?
C01B C01S N23 122.4(13) . . ?
C02C C01S N23 127.9(14) . . ?
C02C C01S C01B 109.5(14) . . ?
N007 C01V C02A 121.4(12) . . ?
C02I C01V N007 110.2(13) . . ?
C02I C01V C02A 128.1(14) . . ?
O32 N22 C01Z 117.1(17) . . ?
O01R N22 O32 126.2(15) . . ?
O01R N22 C01Z 116.7(14) . . ?
C02O C01X N24 124.6(15) . . ?
C02O C01X C02X 107.8(15) . . ?
C02X C01X N24 127.6(17) . . ?
C01N C01Z N22 129.0(16) . . ?
C01N C01Z C02W 105.7(12) . . ?
C02W C01Z N22 125.3(14) . . ?
N001 C020 C02J 120.2(13) . . ?
C02B C020 N001 108.0(12) . . ?
C02B C020 C02J 131.5(15) . . ?
C01D C021 N19 126.5(14) . . ?
C01D C021 C02A 107.6(11) . . ?
C02A C021 N19 125.9(12) . . ?
N007 C022 N17 122.6(18) . . ?
C02F C022 N007 109.9(15) . . ?
C02F C022 N17 127.5(17) . . ?
N15 C023 N00Q 124.5(15) . . ?
C02C C023 N00Q 108.6(15) . . ?
C02C C023 N15 126.8(16) . . ?
N00B C025 C01B 122.0(14) . . ?
N00B C025 C02X 110.3(11) . . ?
C02X C025 C01B 127.5(13) . . ?
C02L C026 N12 124.7(16) . . ?
C02M C026 N12 127.3(13) . . ?
C02M C026 C02L 107.9(16) . . ?
N11 C027 C02R 127.8(16) . . ?
C01J C027 N11 127.4(13) . . ?
C01J C027 C02R 104.8(14) . . ?
C01H C028 H028 129.0 . . ?
C01H C028 C02B 102.0(13) . . ?
C02B C028 H028 129.0 . . ?
N31 C31 N29 122.1(17) . . ?
C02R C31 N31 109.7(12) . . ?
C02R C31 N29 127.6(17) . . ?
N005 C02A C01V 124.6(12) . . ?
N005 C02A C021 107.1(11) . . ?
C021 C02A C01V 128.2(11) . . ?
C020 C02B N27 124.3(13) . . ?
C020 C02B C028 112.0(15) . . ?
C028 C02B N27 123.5(13) . . ?
C01S C02C C023 108.2(14) . . ?
C01S C02C H02D 125.9 . . ?
C023 C02C H02D 125.9 . . ?
N005 C02D N28 122.4(14) . . ?
C01D C02D N005 111.9(13) . . ?
C01D C02D N28 125.7(15) . . ?
C022 C02F H02K 127.3 . . ?
C022 C02F C02I 105.5(15) . . ?
C02I C02F H02K 127.3 . . ?
N18 C02I C02F 125.8(16) . . ?
C01V C02I N18 126.2(13) . . ?
C01V C02I C02F 107.9(16) . . ?
N00P C02J C01N 107.6(12) . . ?
N00P C02J C020 122.9(12) . . ?
C01N C02J C020 129.4(13) . . ?
N30 C02K N13 128.4(17) . . ?
N30 C02K C02L 108.2(11) . . ?
C02L C02K N13 123.4(15) . . ?
C026 C02L N14 127.6(18) . . ?
C02K C02L N14 126.3(13) . . ?
C02K C02L C026 106.0(14) . . ?
N30 C02M C01J 126.4(15) . . ?
N30 C02M C026 108.1(13) . . ?
C026 C02M C01J 125.3(15) . . ?
N005 C02N H02L 109.5 . . ?
N005 C02N H02M 109.5 . . ?
N005 C02N H02N 109.5 . . ?
H02L C02N H02M 109.5 . . ?
H02L C02N H02N 109.5 . . ?
H02M C02N H02N 109.5 . . ?
N00B C02O N16 119.9(18) . . ?
C01X C02O N00B 111.3(14) . . ?
C01X C02O N16 128.8(15) . . ?
N31 C02P H02R 109.5 . . ?
N31 C02P H02S 109.5 . . ?
N31 C02P H02T 109.5 . . ?
H02R C02P H02S 109.5 . . ?
H02R C02P H02T 109.5 . . ?
H02S C02P H02T 109.5 . . ?
N00B C02Q H02E 109.5 . . ?
N00B C02Q H02F 109.5 . . ?
N00B C02Q H02G 109.5 . . ?
H02E C02Q H02F 109.5 . . ?
H02E C02Q H02G 109.5 . . ?
H02F C02Q H02G 109.5 . . ?
C027 C02R H02U 126.1 . . ?
C31 C02R C027 107.8(16) . . ?
C31 C02R H02U 126.1 . . ?
N001 C02S H02A 109.5 . . ?
N001 C02S H02B 109.5 . . ?
N001 C02S H02C 109.5 . . ?
H02A C02S H02B 109.5 . . ?
H02A C02S H02C 109.5 . . ?
H02B C02S H02C 109.5 . . ?
N007 C02T H02O 109.5 . . ?
N007 C02T H02P 109.5 . . ?
N007 C02T H02Q 109.5 . . ?
H02O C02T H02P 109.5 . . ?
H02O C02T H02Q 109.5 . . ?
H02P C02T H02Q 109.5 . . ?
N00P C02W N20 125.7(17) . . ?
N00P C02W C01Z 108.8(13) . . ?
C01Z C02W N20 125.5(14) . . ?
C01X C02X N25 123.9(16) . . ?
C025 C02X N25 129.2(14) . . ?
C025 C02X C01X 106.9(13) . . ?
N30 C02Y H02V 109.5 . . ?
N30 C02Y H02W 109.5 . . ?
N30 C02Y H02X 109.5 . . ?
H02V C02Y H02W 109.5 . . ?
H02V C02Y H02X 109.5 . . ?
H02W C02Y H02X 109.5 . . ?
N00Q C02Z H02H 109.5 . . ?
N00Q C02Z H02I 109.5 . . ?
N00Q C02Z H02J 109.5 . . ?
H02H C02Z H02I 109.5 . . ?
H02H C02Z H02J 109.5 . . ?
H02I C02Z H02J 109.5 . . ?
N00P C030 H03A 109.5 . . ?
N00P C030 H03B 109.5 . . ?
N00P C030 H03C 109.5 . . ?
H03A C030 H03B 109.5 . . ?
H03A C030 H03C 109.5 . . ?
H03B C030 H03C 109.5 . . ?

loop_
_geom_bond_atom_site_label_1
_geom_bond_atom_site_label_2
_geom_bond_distance
_geom_bond_site_symmetry_2
_geom_bond_publ_flag
N001 C01H 1.375(19) . ?
N001 C020 1.40(2) . ?
N001 C02S 1.45(2) . ?
O002 N23 1.192(17) . ?
O43 N24 1.205(15) . ?
O004 N18 1.229(17) . ?
N005 C02A 1.353(15) . ?
N005 C02D 1.377(19) . ?
N005 C02N 1.472(18) . ?
O006 N21 1.189(16) . ?
N007 C01V 1.356(18) . ?
N007 C022 1.39(2) . ?
N007 C02T 1.49(2) . ?
O38 N13 1.226(18) . ?
O009 N26 1.20(2) . ?
O00A N16 1.162(17) . ?
N00B C025 1.380(18) . ?
N00B C02O 1.418(19) . ?
N00B C02Q 1.43(2) . ?
O00C N11 1.195(17) . ?
N28 O30 1.219(18) . ?
N28 O01O 1.175(18) . ?
N28 C02D 1.491(19) . ?
N24 O00X 1.208(17) . ?
N24 C01X 1.44(2) . ?
N16 O44 1.20(2) . ?
N16 C02O 1.48(2) . ?
N20 O33 1.201(16) . ?
N20 O02E 1.213(16) . ?
N20 C02W 1.45(2) . ?
N27 O00K 1.209(17) . ?
N27 O42 1.227(16) . ?
N27 C02B 1.46(2) . ?
O45 N00V 1.203(18) . ?
O36 N11 1.190(16) . ?
N11 C027 1.427(19) . ?
N26 C01H 1.45(2) . ?
N26 O34 1.208(19) . ?
N13 O01Y 1.185(19) . ?
N13 C02K 1.434(19) . ?
N00P C02J 1.342(17) . ?
N00P C02W 1.340(17) . ?
N00P C030 1.484(19) . ?
N00Q C01B 1.349(18) . ?
N00Q C023 1.393(18) . ?
N00Q C02Z 1.470(19) . ?
O00R N12 1.173(17) . ?
N30 C02K 1.354(18) . ?
N30 C02M 1.318(19) . ?
N30 C02Y 1.54(2) . ?
N23 O37 1.232(15) . ?
N23 C01S 1.45(2) . ?
N00V O46 1.209(19) . ?
N00V C01D 1.44(2) . ?
O00Y N19 1.238(19) . ?
N18 O28 1.235(17) . ?
N18 C02I 1.41(2) . ?
O32 N22 1.218(17) . ?
O011 N14 1.174(16) . ?
O39 N14 1.217(16) . ?
N31 C01J 1.350(17) . ?
N31 C31 1.382(19) . ?
N31 C02P 1.47(2) . ?
N14 C02L 1.48(2) . ?
N25 O01F 1.238(19) . ?
N25 O27 1.147(19) . ?
N25 C02X 1.43(2) . ?
N21 C01N 1.46(2) . ?
N21 O31 1.228(16) . ?
N29 O024 1.19(2) . ?
N29 C31 1.45(2) . ?
N29 O35 1.20(3) . ?
N19 O29 1.233(19) . ?
N19 C021 1.416(18) . ?
C01B C01S 1.383(17) . ?
C01B C025 1.48(2) . ?
O01C N15 1.209(19) . ?
C01D C021 1.367(19) . ?
C01D C02D 1.30(2) . ?
C01H C028 1.36(2) . ?
N12 C026 1.46(2) . ?
N12 O41 1.225(19) . ?
C01J C027 1.39(2) . ?
C01J C02M 1.473(19) . ?
N15 C023 1.38(2) . ?
N15 O25 1.24(2) . ?
C01N C01Z 1.34(2) . ?
C01N C02J 1.351(18) . ?
N17 O01Q 1.20(2) . ?
N17 C022 1.47(2) . ?
N17 O26 1.24(2) . ?
O01R N22 1.189(19) . ?
C01S C02C 1.31(2) . ?
C01V C02A 1.49(2) . ?
C01V C02I 1.35(2) . ?
N22 C01Z 1.50(2) . ?
C01X C02O 1.33(2) . ?
C01X C02X 1.39(2) . ?
C01Z C02W 1.38(2) . ?
C020 C02B 1.338(19) . ?
C020 C02J 1.482(19) . ?
C021 C02A 1.405(19) . ?
C022 C02F 1.36(2) . ?
C023 C02C 1.34(2) . ?
C025 C02X 1.39(2) . ?
C026 C02L 1.39(2) . ?
C026 C02M 1.36(2) . ?
C027 C02R 1.45(2) . ?
C028 H028 0.9300 . ?
C028 C02B 1.40(2) . ?
C31 C02R 1.33(2) . ?
C02C H02D 0.9300 . ?
C02F H02K 0.9300 . ?
C02F C02I 1.42(2) . ?
C02K C02L 1.36(2) . ?
C02N H02L 0.9600 . ?
C02N H02M 0.9600 . ?
C02N H02N 0.9600 . ?
C02P H02R 0.9600 . ?
C02P H02S 0.9600 . ?
C02P H02T 0.9600 . ?
C02Q H02E 0.9600 . ?
C02Q H02F 0.9600 . ?
C02Q H02G 0.9600 . ?
C02R H02U 0.9300 . ?
C02S H02A 0.9600 . ?
C02S H02B 0.9600 . ?
C02S H02C 0.9600 . ?
C02T H02O 0.9600 . ?
C02T H02P 0.9600 . ?
C02T H02Q 0.9600 . ?
C02Y H02V 0.9600 . ?
C02Y H02W 0.9600 . ?
C02Y H02X 0.9600 . ?
C02Z H02H 0.9600 . ?
C02Z H02I 0.9600 . ?
C02Z H02J 0.9600 . ?
C030 H03A 0.9600 . ?
C030 H03B 0.9600 . ?
C030 H03C 0.9600 . ?

loop_
_geom_torsion_atom_site_label_1
_geom_torsion_atom_site_label_2
_geom_torsion_atom_site_label_3
_geom_torsion_atom_site_label_4
_geom_torsion
_geom_torsion_site_symmetry_1
_geom_torsion_site_symmetry_2
_geom_torsion_site_symmetry_3
_geom_torsion_site_symmetry_4
_geom_torsion_publ_flag
N001 C01H C028 C02B 1.6(18) . . . . ?
N001 C020 C02B N27 179.5(13) . . . . ?
N001 C020 C02B C028 4.3(18) . . . . ?
N001 C020 C02J N00P 106.4(16) . . . . ?
N001 C020 C02J C01N -78(2) . . . . ?
O002 N23 C01S C01B -1(2) . . . . ?
O002 N23 C01S C02C 173.1(17) . . . . ?
O43 N24 C01X C02O -97.1(19) . . . . ?
O43 N24 C01X C02X 83(2) . . . . ?
O004 N18 C02I C01V 8(2) . . . . ?
O004 N18 C02I C02F -175.8(14) . . . . ?
O006 N21 C01N C01Z -172.2(17) . . . . ?
O006 N21 C01N C02J 10(3) . . . . ?
N007 C01V C02A N005 -105.9(15) . . . . ?
N007 C01V C02A C021 79(2) . . . . ?
N007 C01V C02I N18 176.3(13) . . . . ?
N007 C01V C02I C02F -0.7(16) . . . . ?
N007 C022 C02F C02I 1.9(17) . . . . ?
O38 N13 C02K N30 -4(2) . . . . ?
O38 N13 C02K C02L 175.9(14) . . . . ?
O009 N26 C01H N001 -4(2) . . . . ?
O009 N26 C01H C028 -179.5(18) . . . . ?
O00A N16 C02O N00B 12(2) . . . . ?
O00A N16 C02O C01X -171.4(16) . . . . ?
N00B C025 C02X N25 -178.4(14) . . . . ?
N00B C025 C02X C01X 1.4(16) . . . . ?
O00C N11 C027 C01J -173.6(16) . . . . ?
O00C N11 C027 C02R 4(2) . . . . ?
N24 C01X C02O N00B -176.8(13) . . . . ?
N24 C01X C02O N16 6(2) . . . . ?
N24 C01X C02X N25 -3(2) . . . . ?
N24 C01X C02X C025 177.0(14) . . . . ?
O30 N28 C02D N005 -5(2) . . . . ?
O30 N28 C02D C01D 176.3(16) . . . . ?
O45 N00V C01D C021 -87(2) . . . . ?
O45 N00V C01D C02D 98.3(19) . . . . ?
O00K N27 C02B C020 -3(2) . . . . ?
O00K N27 C02B C028 172.0(14) . . . . ?
O36 N11 C027 C01J 8(2) . . . . ?
O36 N11 C027 C02R -174.9(17) . . . . ?
N11 C027 C02R C31 -175.7(16) . . . . ?
N26 C01H C028 C02B 177.6(14) . . . . ?
N13 C02K C02L N14 -5(2) . . . . ?
N13 C02K C02L C026 177.8(13) . . . . ?
N00Q C01B C01S N23 -179.8(13) . . . . ?
N00Q C01B C01S C02C 4.7(18) . . . . ?
N00Q C01B C025 N00B 104.5(16) . . . . ?
N00Q C01B C025 C02X -80(2) . . . . ?
N00Q C023 C02C C01S 1.7(19) . . . . ?
O00R N12 C026 C02L 169.6(15) . . . . ?
O00R N12 C026 C02M -10(2) . . . . ?
O42 N27 C02B C020 174.8(15) . . . . ?
O42 N27 C02B C028 -11(2) . . . . ?
N30 C02K C02L N14 174.8(14) . . . . ?
N30 C02K C02L C026 -2.1(16) . . . . ?
N23 C01S C02C C023 -179.1(14) . . . . ?
N00V C01D C021 N19 6(3) . . . . ?
N00V C01D C021 C02A -174.8(15) . . . . ?
N00V C01D C02D N005 174.2(15) . . . . ?
N00V C01D C02D N28 -7(3) . . . . ?
O00X N24 C01X C02O 86(2) . . . . ?
O00X N24 C01X C02X -93(2) . . . . ?
O00Y N19 C021 C01D 168.4(16) . . . . ?
O00Y N19 C021 C02A -11(2) . . . . ?
O32 N22 C01Z C01N 84(2) . . . . ?
O32 N22 C01Z C02W -96.8(19) . . . . ?
O011 N14 C02L C026 92.3(19) . . . . ?
O011 N14 C02L C02K -84(2) . . . . ?
O39 N14 C02L C026 -85(2) . . . . ?
O39 N14 C02L C02K 98.5(19) . . . . ?
N31 C01J C027 N11 176.1(14) . . . . ?
N31 C01J C027 C02R -1.5(18) . . . . ?
N31 C01J C02M N30 -105.8(17) . . . . ?
N31 C01J C02M C026 80(2) . . . . ?
N31 C31 C02R C027 -2(2) . . . . ?
N21 C01N C01Z N22 -2(3) . . . . ?
N21 C01N C01Z C02W 178.0(15) . . . . ?
N21 C01N C02J N00P -179.1(15) . . . . ?
N21 C01N C02J C020 5(3) . . . . ?
O46 N00V C01D C021 93.6(19) . . . . ?
O46 N00V C01D C02D -81(2) . . . . ?
N29 C31 C02R C027 -172.9(16) . . . . ?
N19 C021 C02A N005 179.5(14) . . . . ?
N19 C021 C02A C01V -5(3) . . . . ?
O33 N20 C02W N00P 9(2) . . . . ?
O33 N20 C02W C01Z -171.8(16) . . . . ?
C01B N00Q C023 N15 -175.3(15) . . . . ?
C01B N00Q C023 C02C 1.3(17) . . . . ?
C01B C01S C02C C023 -4(2) . . . . ?
C01B C025 C02X N25 6(3) . . . . ?
C01B C025 C02X C01X -174.5(13) . . . . ?
O01C N15 C023 N00Q -4(3) . . . . ?
O01C N15 C023 C02C -179.7(18) . . . . ?
C01D C021 C02A N005 0.0(16) . . . . ?
C01D C021 C02A C01V 175.9(14) . . . . ?
O28 N18 C02I C01V -171.8(14) . . . . ?
O28 N18 C02I C02F 5(2) . . . . ?
O01F N25 C02X C01X -167.9(15) . . . . ?
O01F N25 C02X C025 12(2) . . . . ?
O29 N19 C021 C01D -15(2) . . . . ?
O29 N19 C021 C02A 165.9(16) . . . . ?
C01H N001 C020 C02B -3.0(16) . . . . ?
C01H N001 C020 C02J 171.6(13) . . . . ?
C01H C028 C02B N27 -178.8(13) . . . . ?
C01H C028 C02B C020 -3.6(18) . . . . ?
N12 C026 C02L N14 5(2) . . . . ?
N12 C026 C02L C02K -177.9(14) . . . . ?
N12 C026 C02M N30 179.1(14) . . . . ?
N12 C026 C02M C01J -6(3) . . . . ?
C01J N31 C31 N29 172.5(15) . . . . ?
C01J N31 C31 C02R 0.7(19) . . . . ?
C01J C027 C02R C31 2(2) . . . . ?
O44 N16 C02O N00B -174.5(15) . . . . ?
O44 N16 C02O C01X 3(2) . . . . ?
N15 C023 C02C C01S 178.1(16) . . . . ?
O37 N23 C01S C01B 174.4(15) . . . . ?
O37 N23 C01S C02C -11(2) . . . . ?
C01N C01Z C02W N20 -175.7(15) . . . . ?
C01N C01Z C02W N00P 3.6(18) . . . . ?
O01O N28 C02D N005 171.3(16) . . . . ?
O01O N28 C02D C01D -7(3) . . . . ?
N17 C022 C02F C02I -175.4(14) . . . . ?
O01Q N17 C022 N007 2(2) . . . . ?
O01Q N17 C022 C02F 179.1(19) . . . . ?
O01R N22 C01Z C01N -94(2) . . . . ?
O01R N22 C01Z C02W 86(2) . . . . ?
C01S C01B C025 N00B -81(2) . . . . ?
C01S C01B C025 C02X 94(2) . . . . ?
O31 N21 C01N C01Z 11(2) . . . . ?
O31 N21 C01N C02J -166.6(16) . . . . ?
O27 N25 C02X C01X 9(2) . . . . ?
O27 N25 C02X C025 -171.1(17) . . . . ?
C01V N007 C022 N17 175.1(13) . . . . ?
C01V N007 C022 C02F -2.3(16) . . . . ?
N22 C01Z C02W N20 5(3) . . . . ?
N22 C01Z C02W N00P -176.0(15) . . . . ?
O01Y N13 C02K N30 171.7(17) . . . . ?
O01Y N13 C02K C02L -8(2) . . . . ?
C01Z C01N C02J N00P 2.9(18) . . . . ?
C01Z C01N C02J C020 -172.8(15) . . . . ?
C020 N001 C01H N26 -175.4(14) . . . . ?
C020 N001 C01H C028 0.8(17) . . . . ?
C021 C01D C02D N005 -1.3(18) . . . . ?
C021 C01D C02D N28 177.1(14) . . . . ?
C022 N007 C01V C02A -171.8(13) . . . . ?
C022 N007 C01V C02I 1.9(15) . . . . ?
C022 C02F C02I N18 -177.8(14) . . . . ?
C022 C02F C02I C01V -0.7(17) . . . . ?
C023 N00Q C01B C01S -3.5(15) . . . . ?
C023 N00Q C01B C025 172.2(14) . . . . ?
O024 N29 C31 N31 -175.0(18) . . . . ?
O024 N29 C31 C02R -5(3) . . . . ?
C025 N00B C02O N16 175.7(11) . . . . ?
C025 N00B C02O C01X -1.9(15) . . . . ?
C025 C01B C01S N23 5(2) . . . . ?
C025 C01B C01S C02C -170.5(16) . . . . ?
C027 C01J C02M N30 79(2) . . . . ?
C027 C01J C02M C026 -95(2) . . . . ?
C31 N31 C01J C027 0.6(17) . . . . ?
C31 N31 C01J C02M -175.2(16) . . . . ?
C02A N005 C02D N28 -177.2(13) . . . . ?
C02A N005 C02D C01D 1.3(17) . . . . ?
C02A C01V C02I N18 -11(2) . . . . ?
C02A C01V C02I C02F 172.4(13) . . . . ?
C02B C020 C02J N00P -80(2) . . . . ?
C02B C020 C02J C01N 95(2) . . . . ?
C02D N005 C02A C01V -176.8(14) . . . . ?
C02D N005 C02A C021 -0.8(15) . . . . ?
C02D C01D C021 N19 -178.7(15) . . . . ?
C02D C01D C021 C02A 0.8(17) . . . . ?
O02E N20 C02W N00P -173.9(16) . . . . ?
O02E N20 C02W C01Z 5(2) . . . . ?
O25 N15 C023 N00Q 173.6(17) . . . . ?
O25 N15 C023 C02C -2(3) . . . . ?
O41 N12 C026 C02L -11(2) . . . . ?
O41 N12 C026 C02M 169.4(16) . . . . ?
C02I C01V C02A N005 82(2) . . . . ?
C02I C01V C02A C021 -93.5(19) . . . . ?
C02J N00P C02W N20 177.4(14) . . . . ?
C02J N00P C02W C01Z -1.9(17) . . . . ?
C02J C01N C01Z N22 175.6(16) . . . . ?
C02J C01N C01Z C02W -4.0(19) . . . . ?
C02J C020 C02B N27 6(3) . . . . ?
C02J C020 C02B C028 -169.4(15) . . . . ?
C02K N30 C02M C01J -176.1(14) . . . . ?
C02K N30 C02M C026 -1.0(17) . . . . ?
C02L C026 C02M N30 -0.3(17) . . . . ?
C02L C026 C02M C01J 174.8(14) . . . . ?
C02M N30 C02K N13 -177.9(14) . . . . ?
C02M N30 C02K C02L 2.0(17) . . . . ?
C02M C01J C027 N11 -8(3) . . . . ?
C02M C01J C027 C02R 174.0(17) . . . . ?
C02M C026 C02L N14 -175.3(15) . . . . ?
C02M C026 C02L C02K 1.5(17) . . . . ?
C02N N005 C02A C01V 2(2) . . . . ?
C02N N005 C02A C021 178.3(14) . . . . ?
C02N N005 C02D N28 4(2) . . . . ?
C02N N005 C02D C01D -177.6(14) . . . . ?
C02O N00B C025 C01B 176.3(12) . . . . ?
C02O N00B C025 C02X 0.2(14) . . . . ?
C02O C01X C02X N25 177.2(13) . . . . ?
C02O C01X C02X C025 -2.5(16) . . . . ?
C02P N31 C01J C027 -176.2(14) . . . . ?
C02P N31 C01J C02M 8(2) . . . . ?
C02P N31 C31 N29 -11(2) . . . . ?
C02P N31 C31 C02R 177.4(17) . . . . ?
C02Q N00B C025 C01B 0(2) . . . . ?
C02Q N00B C025 C02X -175.7(13) . . . . ?
C02Q N00B C02O N16 -9(2) . . . . ?
C02Q N00B C02O C01X 173.7(14) . . . . ?
C02S N001 C01H N26 8(2) . . . . ?
C02S N001 C01H C028 -175.5(15) . . . . ?
C02S N001 C020 C02B 173.6(14) . . . . ?
C02S N001 C020 C02J -12(2) . . . . ?
C02T N007 C01V C02A 10(2) . . . . ?
C02T N007 C01V C02I -176.5(14) . . . . ?
C02T N007 C022 N17 -6(2) . . . . ?
C02T N007 C022 C02F 176.1(14) . . . . ?
O26 N17 C022 N007 -174.9(15) . . . . ?
O26 N17 C022 C02F 2(2) . . . . ?
O34 N26 C01H N001 173.7(16) . . . . ?
O34 N26 C01H C028 -2(2) . . . . ?
C02W N00P C02J C01N -0.6(17) . . . . ?
C02W N00P C02J C020 175.4(14) . . . . ?
C02X C01X C02O N00B 2.8(16) . . . . ?
C02X C01X C02O N16 -174.5(13) . . . . ?
C02Y N30 C02K N13 3(2) . . . . ?
C02Y N30 C02K C02L -177.0(13) . . . . ?
C02Y N30 C02M C01J 3(2) . . . . ?
C02Y N30 C02M C026 178.0(13) . . . . ?
C02Z N00Q C01B C01S 174.6(14) . . . . ?
C02Z N00Q C01B C025 -10(2) . . . . ?
C02Z N00Q C023 N15 7(2) . . . . ?
C02Z N00Q C023 C02C -176.7(16) . . . . ?
C030 N00P C02J C01N -177.0(15) . . . . ?
C030 N00P C02J C020 -1(2) . . . . ?
C030 N00P C02W N20 -6(2) . . . . ?
C030 N00P C02W C01Z 174.5(15) . . . . ?
O35 N29 C31 N31 12(3) . . . . ?
O35 N29 C31 C02R -178(2) . . . . ?
